data_1535885
loop_
_publ_author_name
'Iskhakova, L.D.'

_publ_section_title
;
 Crystal structure of N H4 Pr (Se O4)2 (H2 O)5
;
_journal_name_full Kristallografiya
_journal_page_first 631
_journal_page_last 634
_journal_volume 40
_journal_year 1995
_chemical_formula_sum 'H14 N O13 Pr Se2'
_chemical_name_systematic '(N H4) Pr (Se O4)2 (H2 O)5'
_space_group_IT_number 56
_symmetry_space_group_name_Hall '-P 2ab 2ac'
_symmetry_space_group_name_H-M 'P c c n'
_cell_angle_alpha 90
_cell_angle_beta 90
_cell_angle_gamma 90
_cell_formula_units_Z 4
_cell_length_a 7.019
_cell_length_b 9.865
_cell_length_c 17.497
_cell_volume 1211.535
_citation_journal_id_ASTM KRISAJ
_cod_data_source_file Iskhakova_KRISAJ_1995_1504.cif
_cod_data_source_block H14N1O13Pr1Se2
_cod_original_formula_sum 'H14 N1 O13 Pr1 Se2'
_cod_database_code 1535885

loop_
_symmetry_equiv_pos_as_xyz
x,y,z
-x+1/2,-y+1/2,z
x+1/2,-y,-z+1/2
-x,y+1/2,-z+1/2
-x,-y,-z
x-1/2,y-1/2,-z
-x-1/2,y,z-1/2
x,-y-1/2,z-1/2

loop_
_atom_site_label
_atom_site_type_symbol
_atom_site_fract_x
_atom_site_fract_y
_atom_site_fract_z
_atom_site_occupancy
_atom_site_U_iso_or_equiv
O6 O-2 0.124 0.0235 0.3807 1 0.0
Se1 Se+6 0.10792 0.45538 0.61563 1 0.0
O2 O-2 0.5242 0.1109 0.3848 1 0.0
N1 N-3 0.75 0.25 0.2679 1 0.0
O4 O-2 0.1975 0.081 0.0322 1 0.0
O3 O-2 0.9374 0.152 0.1358 1 0.0
O5 O-2 0.25 0.25 0.2876 1 0.0
Pr1 Pr+3 0.25 0.25 0.4314 1 0.0
O1 O-2 0.276 0.0478 0.1803 1 0.0
O7 O-2 0.9312 0.184 0.4921 1 0.0
